data_7101167
loop_
_publ_author_name
'Fumio Toda'
'Shinji Toyota'

_publ_section_title
;
A new [2+2] photodimerization of 5-chloro- and
5-methyl-2-pyridone in their inclusion complexes with
1,1f-biphenyl-2,2f-dicarboxylic acid as a model for DNA damage by
photodimerization of its thymine component
;
_journal_issue 5
_journal_name_full 'Chemical Communications'
_journal_paper_doi 10.1039/b414134b
_journal_year 2005
_chemical_formula_moiety 'C10 H8 Cl2 N2 O2 '
_chemical_formula_sum 'C10 H8 Cl2 N2 O2'
_chemical_formula_weight 259.09
_space_group_IT_number 9
_symmetry_cell_setting monoclinic
_symmetry_Int_Tables_number 9
_symmetry_space_group_name_Hall 'C -2yc'
_symmetry_space_group_name_H-M 'C 1 c 1'
_audit_creation_date 'Tue Oct 26 12:21:01 2004'
_audit_creation_method 'by teXsan'
_cell_angle_alpha 90
_cell_angle_beta 102.994(2)
_cell_angle_gamma 90
_cell_formula_units_Z 4
_cell_length_a 13.0410(5)
_cell_length_b 10.8975(4)
_cell_length_c 7.4136(2)
_cell_measurement_reflns_used 5171
_cell_measurement_temperature 93.2
_cell_measurement_theta_max 27.4
_cell_measurement_theta_min 2.5
_cell_volume 1026.60(6)
_computing_cell_refinement PROCESS-AUTO
_computing_data_collection PROCESS-AUTO
_computing_data_reduction 'teXsan Ver. 1.11'
_computing_publication_material 'teXsan Ver. 1.11'
_computing_structure_refinement 'teXsan Ver. 1.10'
_computing_structure_solution SIR92
_diffrn_detector_area_resol_mean 10.00
_diffrn_measured_fraction_theta_full 0.9592
_diffrn_measured_fraction_theta_max 0.9592
_diffrn_measurement_device_type 'Rigaku RAXIS-IV Imaging Plate'
_diffrn_measurement_method \w
_diffrn_radiation_type 'Mo K\a'
_diffrn_radiation_wavelength 0.7107
_diffrn_reflns_av_R_equivalents 0.019
_diffrn_reflns_limit_h_max 16
_diffrn_reflns_limit_h_min -16
_diffrn_reflns_limit_k_max 12
_diffrn_reflns_limit_k_min -14
_diffrn_reflns_limit_l_max 9
_diffrn_reflns_limit_l_min -8
_diffrn_reflns_number 3518
_diffrn_reflns_theta_full 27.48
_diffrn_reflns_theta_max 27.48
_exptl_absorpt_coefficient_mu 0.615
_exptl_absorpt_correction_T_max 0.940
_exptl_absorpt_correction_T_min 0.857
_exptl_absorpt_correction_type multi-scan
_exptl_absorpt_process_details '(Higashi, 1995)'
_exptl_crystal_colour colorless
_exptl_crystal_density_diffrn 1.676
_exptl_crystal_density_method 'not measured'
_exptl_crystal_description needle
_exptl_crystal_size_max 0.250
_exptl_crystal_size_mid 0.100
_exptl_crystal_size_min 0.100
_refine_diff_density_max 0.27
_refine_diff_density_min -0.29
_refine_ls_abs_structure_Flack 0.5(1)
_refine_ls_extinction_method none
_refine_ls_goodness_of_fit_ref 1.648
_refine_ls_hydrogen_treatment noref
_refine_ls_number_parameters 146
_refine_ls_number_reflns 1129
_refine_ls_R_factor_gt 0.0228
_refine_ls_shift/su_max 0.0002
_refine_ls_structure_factor_coef Fsqd
_refine_ls_weighting_details 'w = 1/[\s^2^(Fo^2^) + (0.02800(Max(Fo^2^,0) + 2Fc^2^)/3)^2^]'
_refine_ls_weighting_scheme calc
_refine_ls_wR_factor_ref 0.0610
_reflns_number_gt 1115
_reflns_number_total 1129
_reflns_threshold_expression F^2^>2.0\s(F^2^)
_cod_data_source_file b414134b.txt
_cod_original_formula_sum 'C10 H8 Cl2 N2 O2 '
_cod_database_code 7101167

loop_
_symmetry_equiv_pos_as_xyz
x,y,z
x,-y,1/2+z
1/2+x,1/2+y,z
1/2+x,1/2-y,1/2+z

loop_
_atom_site_label
_atom_site_type_symbol
_atom_site_fract_x
_atom_site_fract_y
_atom_site_fract_z
_atom_site_U_iso_or_equiv
_atom_site_adp_type
_atom_site_occupancy
_atom_site_calc_flag
Cl(1) Cl 0.1062(7) 0.26761(4) 0.638(1) 0.0121(1) Uani 1.00 d
Cl(2) Cl -0.1010(7) 0.02429(4) 0.127(1) 0.0101(1) Uani 1.00 d
O(1) O 0.2726(7) 0.2865(1) 0.054(1) 0.0127(3) Uani 1.00 d
O(2) O -0.2134(7) 0.4888(1) 0.052(1) 0.0116(3) Uani 1.00 d
N(1) N 0.1648(7) 0.1727(1) 0.187(1) 0.0085(4) Uani 1.00 d
N(2) N -0.1339(7) 0.3504(1) 0.266(1) 0.0079(4) Uani 1.00 d
C(1) C 0.0805(7) 0.1622(2) 0.282(1) 0.0069(4) Uani 1.00 d
C(2) C 0.0575(7) 0.2760(2) 0.391(1) 0.0079(4) Uani 1.00 d
C(3) C 0.0971(7) 0.3931(2) 0.328(1) 0.0090(4) Uani 1.00 d
C(4) C 0.1642(7) 0.3942(2) 0.217(1) 0.0094(4) Uani 1.00 d
C(5) C 0.2044(7) 0.2814(2) 0.146(1) 0.0081(4) Uani 1.00 d
C(6) C -0.0628(7) 0.2495(2) 0.322(1) 0.0071(4) Uani 1.00 d
C(7) C -0.0359(7) 0.1701(2) 0.167(1) 0.0073(4) Uani 1.00 d
C(8) C -0.0515(7) 0.2347(2) -0.014(1) 0.0067(4) Uani 1.00 d
C(9) C -0.1036(7) 0.3410(2) -0.043(1) 0.0076(4) Uani 1.00 d
C(10) C -0.1538(7) 0.3991(2) 0.096(1) 0.0076(4) Uani 1.00 d
H(1) H 0.0889 0.0914 0.3606 0.0094 Uiso 1.00 calc
H(2) H 0.0724 0.4696 0.3680 0.0108 Uiso 1.00 calc
H(3) H 0.1858 0.4720 0.1823 0.0115 Uiso 1.00 calc
H(4) H 0.1935 0.0990 0.1536 0.0101 Uiso 1.00 calc
H(5) H -0.0873 0.1985 0.4119 0.0091 Uiso 1.00 calc
H(6) H -0.0250 0.1991 -0.1084 0.0086 Uiso 1.00 calc
H(7) H -0.1100 0.3810 -0.1586 0.0092 Uiso 1.00 calc
H(8) H -0.1706 0.3846 0.3548 0.0094 Uiso 1.00 calc

loop_
_atom_site_aniso_label
_atom_site_aniso_U_11
_atom_site_aniso_U_22
_atom_site_aniso_U_33
_atom_site_aniso_U_12
_atom_site_aniso_U_13
_atom_site_aniso_U_23
Cl(1) 0.0121(2) 0.0170(2) 0.0065(2) 0.0003(2) 0.0009(2) -0.0002(2)
Cl(2) 0.0112(2) 0.0069(2) 0.0127(2) -0.0033(2) 0.0036(1) -0.0014(2)
O(1) 0.0115(7) 0.0160(7) 0.0131(6) -0.0008(6) 0.0077(5) 0.0002(6)
O(2) 0.0128(7) 0.0098(6) 0.0122(7) 0.0059(5) 0.0029(5) 0.0009(5)
N(1) 0.0073(8) 0.0079(7) 0.0119(7) 0.0015(6) 0.0051(6) -0.0008(6)
N(2) 0.0082(8) 0.0086(7) 0.0080(6) 0.0024(6) 0.0039(6) 0.0000(6)
C(1) 0.0069(8) 0.0061(8) 0.0072(8) -0.0002(6) 0.0009(6) 0.0004(6)
C(2) 0.0089(8) 0.0077(8) 0.0074(7) 0.0017(6) 0.0024(6) -0.0004(7)
C(3) 0.0069(9) 0.0078(8) 0.0112(9) -0.0006(7) -0.0002(6) -0.0022(7)
C(4) 0.0076(9) 0.0082(8) 0.0118(9) 0.0009(7) 0.0007(6) 0.0020(7)
C(5) 0.0055(8) 0.0091(8) 0.0094(8) -0.0008(7) 0.0011(6) 0.0011(7)
C(6) 0.0065(9) 0.0076(7) 0.0078(9) 0.0009(6) 0.0031(7) 0.0015(6)
C(7) 0.0069(8) 0.0057(8) 0.0096(8) -0.0018(6) 0.0028(6) -0.0008(6)
C(8) 0.0045(9) 0.0101(8) 0.0061(8) -0.0009(6) 0.0025(7) -0.0006(6)
C(9) 0.0083(9) 0.0093(8) 0.0058(8) -0.0013(6) 0.0028(6) 0.0010(7)
C(10) 0.0041(8) 0.0092(8) 0.0096(7) -0.0015(6) 0.0015(6) -0.0021(6)

loop_
_atom_type_symbol
_atom_type_description
_atom_type_scat_dispersion_real
_atom_type_scat_dispersion_imag
_atom_type_scat_source
C C 0.003 0.002
;International Tables for Crystallography
(1992, Vol. C, Tables 4.2.6.8 and 6.1.1.1)
;
H H 0.000 0.000
;International Tables for Crystallography
(1992, Vol. C, Table 6.1.1.2)
;
N N 0.006 0.003
;International Tables for Crystallography
(1992, Vol. C, Tables 4.2.6.8 and 6.1.1.1)
;
Cl Cl 0.148 0.159
;International Tables for Crystallography
(1992, Vol. C, Tables 4.2.6.8 and 6.1.1.1)
;
O O 0.011 0.006
;International Tables for Crystallography
(1992, Vol. C, Tables 4.2.6.8 and 6.1.1.1)
;

loop_
_geom_angle_atom_site_label_1
_geom_angle_atom_site_label_2
_geom_angle_atom_site_label_3
_geom_angle
_geom_angle_publ_flag
C(1) N(1) C(5) 123.6(2) yes
C(6) N(2) C(10) 123.5(2) yes
N(1) C(1) C(2) 116.8(2) yes
N(1) C(1) C(7) 119.1(2) yes
C(2) C(1) C(7) 87.8(2) yes
Cl(1) C(2) C(1) 115.2(2) yes
Cl(1) C(2) C(3) 107.1(2) yes
Cl(1) C(2) C(6) 114.7(2) yes
C(1) C(2) C(3) 113.7(2) yes
C(1) C(2) C(6) 88.9(2) yes
C(3) C(2) C(6) 116.7(2) yes
C(2) C(3) C(4) 121.7(2) yes
C(3) C(4) C(5) 123.3(2) yes
O(1) C(5) N(1) 121.5(2) yes
O(1) C(5) C(4) 121.0(2) yes
N(1) C(5) C(4) 117.5(2) yes
N(2) C(6) C(2) 119.2(2) yes
N(2) C(6) C(7) 116.9(2) yes
C(2) C(6) C(7) 88.0(2) yes
Cl(2) C(7) C(1) 113.9(2) yes
Cl(2) C(7) C(6) 116.2(2) yes
Cl(2) C(7) C(8) 107.9(2) yes
C(1) C(7) C(6) 88.9(2) yes
C(1) C(7) C(8) 115.7(2) yes
C(6) C(7) C(8) 113.5(2) yes
C(7) C(8) C(9) 121.4(2) yes
C(8) C(9) C(10) 122.8(2) yes
O(2) C(10) N(2) 122.6(2) yes
O(2) C(10) C(9) 119.7(2) yes
N(2) C(10) C(9) 117.7(2) yes

loop_
_geom_bond_atom_site_label_1
_geom_bond_atom_site_label_2
_geom_bond_distance
_geom_bond_publ_flag
Cl(1) C(2) 1.805(2) yes
Cl(2) C(7) 1.794(2) yes
O(1) C(5) 1.236(3) yes
O(2) C(10) 1.247(3) yes
N(1) C(1) 1.436(3) yes
N(1) C(5) 1.355(3) yes
N(2) C(6) 1.439(3) yes
N(2) C(10) 1.336(3) yes
C(1) C(2) 1.546(3) yes
C(1) C(7) 1.567(3) yes
C(2) C(3) 1.490(3) yes
C(2) C(6) 1.564(3) yes
C(3) C(4) 1.329(4) yes
C(4) C(5) 1.480(3) yes
C(6) C(7) 1.542(3) yes
C(7) C(8) 1.486(3) yes
C(8) C(9) 1.336(3) yes
C(9) C(10) 1.485(3) yes

loop_
_geom_contact_atom_site_label_1
_geom_contact_atom_site_label_2
_geom_contact_distance
_geom_contact_site_symmetry_2
Cl(1) O(1) 3.351(2) 1_556
Cl(1) N(2) 3.548(3) 4_555
Cl(2) O(1) 3.054(2) 3_445
Cl(2) C(4) 3.570(3) 3_445
O(1) C(6) 3.060(3) 4_554
O(1) N(2) 3.071(3) 4_554
O(1) O(2) 3.250(2) 3_545
O(1) C(9) 3.360(3) 4_555
O(1) C(8) 3.507(3) 4_555
O(2) N(1) 2.875(3) 3_455
O(2) N(2) 3.100(3) 2_564
O(2) N(1) 3.315(3) 4_454
O(2) C(1) 3.393(3) 4_454
O(2) C(5) 3.484(3) 3_455
O(2) C(9) 3.546(3) 2_565
N(1) C(9) 3.228(3) 4_555
N(1) C(10) 3.490(3) 4_555
C(5) C(9) 3.282(3) 4_555
C(5) C(8) 3.596(3) 4_555

loop_
_geom_hbond_atom_site_label_D
_geom_hbond_atom_site_label_H
_geom_hbond_atom_site_label_A
_geom_hbond_site_symmetry_A
_geom_hbond_angle_DHA
_geom_hbond_publ_flag
N(1) H(4) O(2) 4_555 96.109 no
N(1) H(4) O(2) 3_545 159.025 no
N(2) H(8) O(2) 2_565 160.082 no
N(2) H(8) O(1) 4_455 110.987 no

loop_
_geom_torsion_atom_site_label_1
_geom_torsion_atom_site_label_2
_geom_torsion_atom_site_label_3
_geom_torsion_atom_site_label_4
_geom_torsion
_geom_torsion_publ_flag
Cl(1) C(2) C(1) N(1) -102.6(2) yes
Cl(1) C(2) C(1) C(7) 135.8(2) yes
Cl(1) C(2) C(3) C(4) 115.1(2) yes
Cl(1) C(2) C(6) N(2) 103.6(2) yes
Cl(1) C(2) C(6) C(7) -136.5(2) yes
Cl(2) C(7) C(1) N(1) 103.0(2) yes
Cl(2) C(7) C(1) C(2) -137.4(2) yes
Cl(2) C(7) C(6) N(2) -103.0(2) yes
Cl(2) C(7) C(6) C(2) 135.1(2) yes
Cl(2) C(7) C(8) C(9) 117.6(2) yes
O(1) C(5) N(1) C(1) -175.4(2) yes
O(1) C(5) C(4) C(3) -174.7(2) yes
O(2) C(10) N(2) C(6) -177.9(2) yes
O(2) C(10) C(9) C(8) -170.0(2) yes
N(1) C(1) C(2) C(3) 21.6(3) yes
N(1) C(1) C(2) C(6) 140.4(2) yes
N(1) C(1) C(7) C(6) -138.7(2) yes
N(1) C(1) C(7) C(8) -23.0(3) yes
N(1) C(5) C(4) C(3) 4.4(4) yes
N(2) C(6) C(2) C(1) -139.0(2) yes
N(2) C(6) C(2) C(3) -22.9(3) yes
N(2) C(6) C(7) C(1) 140.8(2) yes
N(2) C(6) C(7) C(8) 23.0(3) yes
N(2) C(10) C(9) C(8) 8.8(3) yes
C(1) N(1) C(5) C(4) 5.5(3) yes
C(1) C(2) C(3) C(4) -13.3(3) yes
C(1) C(2) C(6) C(7) -19.1(2) yes
C(1) C(7) C(6) C(2) 18.8(2) yes
C(1) C(7) C(8) C(9) -113.5(3) yes
C(2) C(1) N(1) C(5) -18.7(3) yes
C(2) C(1) C(7) C(6) -19.1(2) yes
C(2) C(1) C(7) C(8) 96.7(2) yes
C(2) C(3) C(4) C(5) 0.5(4) yes
C(2) C(6) N(2) C(10) 84.5(3) yes
C(2) C(6) C(7) C(8) -98.9(2) yes
C(3) C(2) C(1) C(7) -100.1(2) yes
C(3) C(2) C(6) C(7) 97.0(2) yes
C(4) C(3) C(2) C(6) -114.7(3) yes
C(5) N(1) C(1) C(7) 84.6(3) yes
C(6) N(2) C(10) C(9) 3.3(3) yes
C(6) C(2) C(1) C(7) 18.8(2) yes
C(6) C(7) C(8) C(9) -12.7(3) yes
C(7) C(6) N(2) C(10) -19.3(3) yes
C(7) C(8) C(9) C(10) -3.0(4) yes
C(7) C(8) C(9) C(10) -3.0(4) yes

loop_
_cod_related_entry_id
_cod_related_entry_database
_cod_related_entry_code
1 ChemSpider 9417410
